data_7244367
loop_
_publ_author_name
'Sakamoto, Hikaru'
'Ito, Akitaka'
'Ohtani, Masataka'

_publ_section_title
;
 Unusual ligand substitution of a metal-organic framework with distorted
 metal--ligand coordination
;
_journal_name_full CrystEngComm
_journal_paper_doi 10.1039/D2CE00060A
_journal_year 2022
_chemical_formula_moiety 'C16 H2.88 F5.12 O8 Zn2'
_chemical_formula_sum 'C16 H2.88 F5.12 O8 Zn2'
_chemical_formula_weight 551.04
_space_group_crystal_system monoclinic
_space_group_IT_number 14
_space_group_name_Hall '-P 2ybc'
_space_group_name_H-M_alt 'P 1 21/c 1'
_atom_sites_solution_hydrogens geom
_atom_sites_solution_primary dual
_audit_creation_date 2020-11-01
_audit_creation_method
;
Olex2 1.3-ac4
(compiled 2019.04.23 svn.r3594 for Rigaku Oxford Diffraction, GUI svn.r5739)
;
_audit_update_record
;
2021-12-10 deposited with the CCDC.	2022-01-26 downloaded from the CCDC.
;
_cell_angle_alpha 90
_cell_angle_beta 100.241(4)
_cell_angle_gamma 90
_cell_formula_units_Z 4
_cell_length_a 13.8857(7)
_cell_length_b 4.77750(10)
_cell_length_c 25.5982(8)
_cell_measurement_reflns_used 6355
_cell_measurement_temperature 93.15
_cell_measurement_theta_max 30.0820
_cell_measurement_theta_min 2.0210
_cell_volume 1671.10(11)
_computing_cell_refinement 'CrysAlisPro 1.171.40.47a (Rigaku OD, 2019)'
_computing_data_collection 'CrysAlisPro 1.171.40.47a (Rigaku OD, 2019)'
_computing_data_reduction 'CrysAlisPro 1.171.40.47a (Rigaku OD, 2019)'
_computing_molecular_graphics 'Olex2 (Dolomanov et al., 2009)'
_computing_publication_material 'Olex2 (Dolomanov et al., 2009)'
_computing_structure_refinement 'ShelXL (Sheldrick, 2015)'
_computing_structure_solution 'ShelXT (Sheldrick, 2015)'
_diffrn_ambient_temperature 93.15
_diffrn_detector 'CCD plate'
_diffrn_detector_area_resol_mean 10.0000
_diffrn_detector_type HyPix
_diffrn_measured_fraction_theta_full 0.997
_diffrn_measured_fraction_theta_max 0.997
_diffrn_measurement_details
;
List of Runs (angles in degrees, time in seconds):

  # Type    Start    End  Width  t~exp~   \w     \q     \k     \f   Frames
#--------------------------------------------------------------------------
  1  \w    -19.00   6.00   0.50   82.86    --   12.40 -89.00  79.00   50
  2  \w    -40.00  15.00   0.50   82.86    --  -13.03 -89.00  79.00  110
  3  \w    -15.00  60.00   0.50   82.86    --  -13.03  57.00-120.00  150
  4  \w    -53.00   0.00   0.50   82.86    --  -13.03  89.00-164.00  106
  5  \w     55.00  95.00   0.50   82.86    --   12.40 178.00 120.00   80
  6  \w    -93.00 -58.00   0.50   82.86    --  -13.03-178.00-120.00   70
;
_diffrn_measurement_device 'four-circle diffractometer'
_diffrn_measurement_device_type 'XtaLAB Synergy, Single source at offset/far, HyPix'
_diffrn_measurement_method '\w scans'
_diffrn_orient_matrix_type 'CrysAlisPro convention (1999,Acta A55,543-557)'
_diffrn_orient_matrix_UB_11 0.0386140000
_diffrn_orient_matrix_UB_12 -0.0990998000
_diffrn_orient_matrix_UB_13 0.0029727000
_diffrn_orient_matrix_UB_21 0.0294305000
_diffrn_orient_matrix_UB_22 0.0908606000
_diffrn_orient_matrix_UB_23 0.0181155000
_diffrn_orient_matrix_UB_31 -0.0182254000
_diffrn_orient_matrix_UB_32 -0.0632169000
_diffrn_orient_matrix_UB_33 0.0213555000
_diffrn_radiation_monochromator mirror
_diffrn_radiation_probe x-ray
_diffrn_radiation_type 'Mo K\a'
_diffrn_radiation_wavelength 0.71073
_diffrn_reflns_av_R_equivalents 0.0356
_diffrn_reflns_av_unetI/netI 0.0357
_diffrn_reflns_Laue_measured_fraction_full 0.997
_diffrn_reflns_Laue_measured_fraction_max 0.997
_diffrn_reflns_limit_h_max 14
_diffrn_reflns_limit_h_min -17
_diffrn_reflns_limit_k_max 4
_diffrn_reflns_limit_k_min -5
_diffrn_reflns_limit_l_max 31
_diffrn_reflns_limit_l_min -31
_diffrn_reflns_number 10283
_diffrn_reflns_point_group_measured_fraction_full 0.997
_diffrn_reflns_point_group_measured_fraction_max 0.997
_diffrn_reflns_theta_full 25.242
_diffrn_reflns_theta_max 26.362
_diffrn_reflns_theta_min 2.386
_diffrn_source 'micro-focus sealed X-ray tube'
_diffrn_source_type 'PhotonJet (Mo) X-ray Source'
_exptl_absorpt_coefficient_mu 2.975
_exptl_absorpt_correction_T_max 1.000
_exptl_absorpt_correction_T_min 0.484
_exptl_absorpt_correction_type gaussian
_exptl_absorpt_process_details
;
CrysAlisPro 1.171.40.47a (Rigaku Oxford Diffraction, 2019)
Numerical absorption correction based on gaussian integration over
			a multifaceted crystal model
Empirical absorption correction using spherical harmonics,
 implemented in SCALE3 ABSPACK scaling algorithm.
;
_exptl_crystal_colour 'clear colourless'
_exptl_crystal_colour_lustre clear
_exptl_crystal_colour_primary colourless
_exptl_crystal_density_diffrn 2.190
_exptl_crystal_description plate
_exptl_crystal_F_000 1076
_exptl_crystal_size_max 0.583
_exptl_crystal_size_mid 0.083
_exptl_crystal_size_min 0.014
_refine_diff_density_max 1.390
_refine_diff_density_min -0.824
_refine_diff_density_rms 0.132
_refine_ls_extinction_method none
_refine_ls_goodness_of_fit_ref 1.101
_refine_ls_hydrogen_treatment constr
_refine_ls_matrix_type full
_refine_ls_number_parameters 309
_refine_ls_number_reflns 3382
_refine_ls_number_restraints 0
_refine_ls_restrained_S_all 1.101
_refine_ls_R_factor_all 0.0540
_refine_ls_R_factor_gt 0.0453
_refine_ls_shift/su_max 0.000
_refine_ls_shift/su_mean 0.000
_refine_ls_structure_factor_coef Fsqd
_refine_ls_weighting_details 'w=1/[\s^2^(Fo^2^)+(0.0637P)^2^+5.3940P] where P=(Fo^2^+2Fc^2^)/3'
_refine_ls_weighting_scheme calc
_refine_ls_wR_factor_gt 0.1194
_refine_ls_wR_factor_ref 0.1240
_reflns_Friedel_coverage 0.000
_reflns_number_gt 2922
_reflns_number_total 3382
_reflns_threshold_expression 'I > 2\s(I)'
_cod_data_source_file d2ce00060a2.cif
_cod_data_source_block kuths4-129b_3
_cod_database_code 7244367
_shelx_shelxl_version_number 2018/3
_chemical_oxdiff_formula 'C60 F48 O20 Zn8 H1 '
_shelx_space_group_comment
;
The symmetry employed for this shelxl refinement is uniquely defined
by the following loop, which should always be used as a source of
symmetry information in preference to the above space-group names.
They are only intended as comments.
;
_diffrn_oxdiff_digest_frames
;
011fe740f7eb75914938ad6a4490fbcf8b00566bfcf
;
_reflns_odcompleteness_completeness 99.82
_reflns_odcompleteness_iscentric 1
_reflns_odcompleteness_theta 26.32
_olex2_refinement_description
;
1. Fixed Uiso
 At 1.2 times of:
  All C(H) groups
2. Others
 Sof(H00N)=Sof(H00S)=Sof(H00U)=Sof(H00V)=1-FVAR(1)
 Sof(F00M)=Sof(F00Q)=Sof(F00W)=Sof(F00X)=FVAR(1)
 Sof(H00K)=Sof(H00O)=Sof(H00P)=Sof(H00R)=1-FVAR(2)
 Sof(F00I)=Sof(F00J)=Sof(F00T)=Sof(F00Y)=FVAR(2)
3.a Aromatic/amide H refined with riding coordinates:
 C00K(H00K), C00N(H00N), C00O(H00O), C00P(H00P), C00R(H00R), C00S(H00S),
 C00U(H00U), C00V(H00V)
;
_olex2_submission_special_instructions 'No special instructions were received'
_oxdiff_exptl_absorpt_empirical_details
;
Empirical correction (ABSPACK) includes:
- Absorption correction using spherical harmonics
- Frame scaling
;
_oxdiff_exptl_absorpt_empirical_full_max 1.680
_oxdiff_exptl_absorpt_empirical_full_min 0.585

loop_
_space_group_symop_operation_xyz
'x, y, z'
'-x, y+1/2, -z+1/2'
'-x, -y, -z'
'x, -y-1/2, z-1/2'

loop_
_atom_site_label
_atom_site_type_symbol
_atom_site_fract_x
_atom_site_fract_y
_atom_site_fract_z
_atom_site_U_iso_or_equiv
_atom_site_adp_type
_atom_site_occupancy
_atom_site_site_symmetry_order
_atom_site_calc_flag
_atom_site_refinement_flags_posn
_atom_site_refinement_flags_adp
_atom_site_refinement_flags_occupancy
_atom_site_disorder_assembly
_atom_site_disorder_group
Zn01 Zn 0.43640(4) 0.69558(10) 0.31951(2) 0.01771(16) Uani 1 1 d . . . . .
Zn02 Zn 0.57419(4) 0.37546(10) 0.43975(2) 0.01823(16) Uani 1 1 d . . . . .
O003 O 0.3942(2) 0.2288(6) 0.54616(11) 0.0218(7) Uani 1 1 d . . . . .
O004 O 0.3448(2) -0.1630(6) 0.50400(11) 0.0238(7) Uani 1 1 d . . . . .
O005 O 0.5717(2) 0.6359(7) 0.31440(11) 0.0227(7) Uani 1 1 d . . . . .
O006 O 0.5834(2) 0.5945(6) 0.19705(11) 0.0204(6) Uani 1 1 d . . . . .
O007 O 0.6532(2) 0.9800(6) 0.23361(11) 0.0222(7) Uani 1 1 d . . . . .
O008 O 0.4373(2) 0.3154(7) 0.44097(11) 0.0240(7) Uani 1 1 d . . . . .
O009 O 0.3774(3) 0.6450(7) 0.38200(12) 0.0293(8) Uani 1 1 d . . . . .
O00A O 0.6257(3) 0.3105(7) 0.37535(12) 0.0272(7) Uani 1 1 d . . . . .
C00B C 0.6475(3) 0.7184(9) 0.23012(15) 0.0184(9) Uani 1 1 d . . . . .
C00C C 0.3405(3) 0.0975(9) 0.50936(15) 0.0185(9) Uani 1 1 d . . . . .
C00D C 0.3685(3) 0.4578(9) 0.41585(15) 0.0210(9) Uani 1 1 d . . . . .
C00E C 0.7289(3) 0.5530(9) 0.26304(16) 0.0191(9) Uani 1 1 d . . . . .
C00F C 0.6332(3) 0.4590(9) 0.33599(15) 0.0209(9) Uani 1 1 d . . . . .
C00G C 0.2698(3) 0.4079(9) 0.42879(16) 0.0201(9) Uani 1 1 d . . . . .
C00H C 0.7222(3) 0.4232(9) 0.31154(15) 0.0208(9) Uani 1 1 d . . . . .
F00I F 0.7993(4) 0.1223(11) 0.38103(18) 0.0435(15) Uani 0.642(7) 1 d . . P A 1
F00J F 0.8171(4) 0.6388(12) 0.1948(2) 0.0477(16) Uani 0.642(7) 1 d . . P A 1
C00K C 0.7999(4) 0.2556(10) 0.33579(17) 0.0268(10) Uani 1 1 d . . . . .
H00K H 0.797120 0.169305 0.368927 0.032 Uiso 0.358(7) 1 calc R . P A 2
C00L C 0.2580(3) 0.2396(9) 0.47220(16) 0.0207(9) Uani 1 1 d . . . . .
F00M F 0.1551(4) 0.0405(13) 0.5247(2) 0.0502(17) Uani 0.637(7) 1 d . . P B 1
C00N C 0.1863(4) 0.5302(11) 0.39897(18) 0.0314(11) Uani 1 1 d . . . . .
H00N H 0.192954 0.646887 0.369775 0.038 Uiso 0.363(7) 1 calc R . P B 2
C00O C 0.8119(4) 0.5137(11) 0.24113(18) 0.0293(11) Uani 1 1 d . . . . .
H00O H 0.816952 0.605349 0.208794 0.035 Uiso 0.358(7) 1 calc R . P A 2
C00P C 0.8804(4) 0.2143(12) 0.3121(2) 0.0337(12) Uani 1 1 d . . . . .
H00P H 0.931678 0.094579 0.328449 0.040 Uiso 0.358(7) 1 calc R . P A 2
F00Q F 0.1930(4) 0.6891(13) 0.3566(2) 0.0564(18) Uani 0.637(7) 1 d . . P B 1
C00R C 0.8874(4) 0.3453(12) 0.2649(2) 0.0363(12) Uani 1 1 d . . . . .
H00R H 0.943557 0.319440 0.248997 0.044 Uiso 0.358(7) 1 calc R . P A 2
C00S C 0.1655(4) 0.1949(11) 0.4830(2) 0.0310(11) Uani 1 1 d . . . . .
H00S H 0.157854 0.079291 0.512201 0.037 Uiso 0.363(7) 1 calc R . P B 2
F00T F 0.9529(4) 0.0506(13) 0.3347(2) 0.0518(17) Uani 0.642(7) 1 d . . P A 1
C00U C 0.0950(4) 0.4856(13) 0.4109(2) 0.0403(13) Uani 1 1 d . . . . .
H00U H 0.039400 0.573275 0.390376 0.048 Uiso 0.363(7) 1 calc R . P B 2
C00V C 0.0842(4) 0.3129(13) 0.4527(2) 0.0403(13) Uani 1 1 d . . . . .
H00V H 0.020974 0.276182 0.460488 0.048 Uiso 0.363(7) 1 calc R . P B 2
F00W F 0.0189(4) 0.6052(14) 0.3818(3) 0.070(2) Uani 0.637(7) 1 d . . P B 1
F00X F -0.0026(4) 0.2680(15) 0.4642(3) 0.064(2) Uani 0.637(7) 1 d . . P B 1
F00Y F 0.9639(4) 0.3073(15) 0.2417(3) 0.065(2) Uani 0.642(7) 1 d . . P A 1

loop_
_atom_site_aniso_label
_atom_site_aniso_U_11
_atom_site_aniso_U_22
_atom_site_aniso_U_33
_atom_site_aniso_U_23
_atom_site_aniso_U_13
_atom_site_aniso_U_12
Zn01 0.0298(3) 0.0150(3) 0.0087(2) 0.00175(17) 0.00460(19) 0.00206(19)
Zn02 0.0308(3) 0.0159(3) 0.0083(2) 0.00198(17) 0.00443(19) 0.0003(2)
O003 0.039(2) 0.0123(15) 0.0129(14) 0.0006(11) 0.0013(12) -0.0009(13)
O004 0.043(2) 0.0162(16) 0.0111(14) 0.0023(11) 0.0012(13) 0.0024(13)
O005 0.0266(18) 0.0237(16) 0.0187(15) 0.0041(12) 0.0064(12) 0.0048(13)
O006 0.0333(18) 0.0128(15) 0.0138(13) -0.0025(11) 0.0007(12) -0.0019(13)
O007 0.0376(19) 0.0149(15) 0.0131(14) -0.0016(11) 0.0018(12) -0.0012(13)
O008 0.0261(18) 0.0247(17) 0.0219(16) 0.0038(12) 0.0064(13) -0.0007(13)
O009 0.057(2) 0.0210(16) 0.0136(15) 0.0035(12) 0.0148(14) -0.0020(15)
O00A 0.049(2) 0.0224(17) 0.0124(14) 0.0024(12) 0.0121(13) 0.0051(15)
C00B 0.031(2) 0.017(2) 0.0088(18) -0.0009(15) 0.0081(16) -0.0029(18)
C00C 0.031(2) 0.018(2) 0.0073(17) 0.0029(15) 0.0060(16) 0.0002(18)
C00D 0.042(3) 0.014(2) 0.0066(17) -0.0007(15) 0.0046(17) -0.0008(19)
C00E 0.028(2) 0.014(2) 0.0153(19) -0.0029(16) 0.0035(16) -0.0030(17)
C00F 0.034(3) 0.020(2) 0.0088(18) -0.0029(16) 0.0025(16) 0.0006(19)
C00G 0.032(3) 0.013(2) 0.0134(19) -0.0014(15) 0.0002(16) 0.0001(17)
C00H 0.031(2) 0.020(2) 0.0108(18) -0.0025(16) 0.0013(16) -0.0012(18)
F00I 0.052(3) 0.056(3) 0.023(2) 0.020(2) 0.007(2) 0.024(3)
F00J 0.053(3) 0.056(3) 0.043(3) 0.027(3) 0.032(2) 0.011(3)
C00K 0.040(3) 0.026(2) 0.015(2) 0.0031(18) 0.0051(18) 0.003(2)
C00L 0.032(3) 0.016(2) 0.0142(19) -0.0002(16) 0.0046(17) -0.0016(18)
F00M 0.045(3) 0.064(4) 0.045(3) 0.026(3) 0.020(2) -0.008(3)
C00N 0.043(3) 0.029(3) 0.019(2) 0.0035(19) -0.0031(19) -0.002(2)
C00O 0.043(3) 0.025(2) 0.022(2) 0.0043(19) 0.013(2) -0.002(2)
C00P 0.030(3) 0.033(3) 0.036(3) 0.002(2) 0.002(2) 0.007(2)
F00Q 0.062(4) 0.058(4) 0.041(3) 0.031(3) -0.013(3) 0.001(3)
C00R 0.030(3) 0.035(3) 0.048(3) 0.007(2) 0.018(2) 0.006(2)
C00S 0.037(3) 0.030(3) 0.028(2) 0.005(2) 0.008(2) -0.001(2)
F00T 0.041(3) 0.055(4) 0.060(3) 0.019(3) 0.009(2) 0.022(3)
C00U 0.033(3) 0.037(3) 0.046(3) 0.007(2) -0.009(2) 0.005(2)
C00V 0.031(3) 0.038(3) 0.052(3) 0.005(3) 0.006(2) 0.000(2)
F00W 0.045(4) 0.060(4) 0.092(5) 0.023(3) -0.025(3) 0.012(3)
F00X 0.032(3) 0.070(4) 0.089(5) 0.008(4) 0.008(3) -0.003(3)
F00Y 0.049(4) 0.085(5) 0.073(4) 0.034(4) 0.040(3) 0.026(3)

loop_
_atom_type_symbol
_atom_type_description
_atom_type_scat_dispersion_real
_atom_type_scat_dispersion_imag
_atom_type_scat_source
C C 0.0033 0.0016 'International Tables Vol C Tables 4.2.6.8 and 6.1.1.4'
H H 0.0000 0.0000 'International Tables Vol C Tables 4.2.6.8 and 6.1.1.4'
F F 0.0171 0.0103 'International Tables Vol C Tables 4.2.6.8 and 6.1.1.4'
O O 0.0106 0.0060 'International Tables Vol C Tables 4.2.6.8 and 6.1.1.4'
Zn Zn 0.2839 1.4301 'International Tables Vol C Tables 4.2.6.8 and 6.1.1.4'

loop_
_exptl_crystal_face_index_h
_exptl_crystal_face_index_k
_exptl_crystal_face_index_l
_exptl_crystal_face_perp_dist
-1 -2 0 0.3688
1 2 1 0.2007
1 0 -2 0.0110
1 0 0 0.0137
-1 0 0 0.0003
-1 0 2 0.0472

loop_
_geom_angle_atom_site_label_1
_geom_angle_atom_site_label_2
_geom_angle_atom_site_label_3
_geom_angle
_geom_angle_site_symmetry_1
_geom_angle_site_symmetry_3
_geom_angle_publ_flag
O005 Zn01 O006 103.29(13) . 2_655 ?
O005 Zn01 O007 112.38(13) . 2_645 ?
O005 Zn01 O009 126.73(14) . . ?
O006 Zn01 O007 108.22(12) 2_655 2_645 ?
O009 Zn01 O006 103.65(13) . 2_655 ?
O009 Zn01 O007 101.37(14) . 2_645 ?
O004 Zn02 O003 106.59(13) 3_656 3_666 ?
O008 Zn02 O003 109.26(14) . 3_666 ?
O008 Zn02 O004 110.61(13) . 3_656 ?
O008 Zn02 O00A 120.29(14) . . ?
O00A Zn02 O003 101.95(13) . 3_666 ?
O00A Zn02 O004 107.10(14) . 3_656 ?
C00C O003 Zn02 134.5(3) . 3_666 ?
C00C O004 Zn02 118.0(3) . 3_656 ?
C00F O005 Zn01 131.5(3) . . ?
C00B O006 Zn01 131.0(3) . 2_645 ?
C00B O007 Zn01 116.7(3) . 2_655 ?
C00D O008 Zn02 125.1(3) . . ?
C00D O009 Zn01 139.4(3) . . ?
C00F O00A Zn02 133.7(3) . . ?
O006 C00B C00E 119.9(4) . . ?
O007 C00B O006 122.9(4) . . ?
O007 C00B C00E 116.8(4) . . ?
O003 C00C C00L 121.9(4) . . ?
O004 C00C O003 122.8(4) . . ?
O004 C00C C00L 115.0(4) . . ?
O008 C00D O009 125.2(5) . . ?
O008 C00D C00G 116.6(4) . . ?
O009 C00D C00G 118.1(4) . . ?
C00H C00E C00B 124.3(4) . . ?
C00O C00E C00B 116.2(4) . . ?
C00O C00E C00H 119.4(4) . . ?
O005 C00F C00H 116.2(4) . . ?
O00A C00F O005 126.0(4) . . ?
O00A C00F C00H 117.8(4) . . ?
C00L C00G C00D 120.7(4) . . ?
C00N C00G C00D 121.3(4) . . ?
C00N C00G C00L 118.0(4) . . ?
C00E C00H C00F 120.7(4) . . ?
C00K C00H C00E 118.5(4) . . ?
C00K C00H C00F 120.8(4) . . ?
F00I C00K C00H 122.7(5) . . ?
F00I C00K C00P 116.6(5) . . ?
C00P C00K C00H 120.7(4) . . ?
C00G C00L C00C 124.9(4) . . ?
C00S C00L C00C 115.6(4) . . ?
C00S C00L C00G 119.5(4) . . ?
F00Q C00N C00G 120.6(5) . . ?
F00Q C00N C00U 117.8(5) . . ?
C00U C00N C00G 121.6(5) . . ?
F00J C00O C00E 118.6(5) . . ?
F00J C00O C00R 119.7(5) . . ?
C00R C00O C00E 121.7(4) . . ?
C00K C00P C00R 120.6(5) . . ?
F00T C00P C00K 120.4(5) . . ?
F00T C00P C00R 119.1(5) . . ?
C00O C00R C00P 119.1(5) . . ?
F00Y C00R C00O 119.6(5) . . ?
F00Y C00R C00P 121.3(5) . . ?
F00M C00S C00L 119.1(5) . . ?
F00M C00S C00V 119.1(5) . . ?
C00V C00S C00L 121.7(5) . . ?
C00N C00U C00V 119.8(5) . . ?
F00W C00U C00N 119.3(6) . . ?
F00W C00U C00V 120.9(6) . . ?
C00S C00V C00U 119.4(5) . . ?
F00X C00V C00S 120.3(6) . . ?
F00X C00V C00U 120.2(6) . . ?

loop_
_geom_bond_atom_site_label_1
_geom_bond_atom_site_label_2
_geom_bond_distance
_geom_bond_site_symmetry_2
_geom_bond_publ_flag
Zn01 O005 1.927(3) . ?
Zn01 O006 1.961(3) 2_655 ?
Zn01 O007 1.964(3) 2_645 ?
Zn01 O009 1.938(3) . ?
Zn02 O003 1.960(3) 3_666 ?
Zn02 O004 1.947(3) 3_656 ?
Zn02 O008 1.928(3) . ?
Zn02 O00A 1.935(3) . ?
O003 C00C 1.260(5) . ?
O004 C00C 1.255(5) . ?
O005 C00F 1.257(5) . ?
O006 C00B 1.261(5) . ?
O007 C00B 1.255(5) . ?
O008 C00D 1.253(5) . ?
O009 C00D 1.266(5) . ?
O00A C00F 1.252(5) . ?
C00B C00E 1.508(6) . ?
C00C C00L 1.513(6) . ?
C00D C00G 1.486(6) . ?
C00E C00H 1.406(6) . ?
C00E C00O 1.381(6) . ?
C00F C00H 1.491(6) . ?
C00G C00L 1.405(6) . ?
C00G C00N 1.397(7) . ?
C00H C00K 1.397(7) . ?
F00I C00K 1.323(6) . ?
F00J C00O 1.342(6) . ?
C00K C00P 1.378(7) . ?
C00L C00S 1.378(7) . ?
F00M C00S 1.326(7) . ?
C00N F00Q 1.341(7) . ?
C00N C00U 1.372(8) . ?
C00O C00R 1.374(7) . ?
C00P C00R 1.380(8) . ?
C00P F00T 1.324(7) . ?
C00R F00Y 1.319(7) . ?
C00S C00V 1.372(8) . ?
C00U C00V 1.382(8) . ?
C00U F00W 1.310(7) . ?
C00V F00X 1.307(8) . ?

loop_
_exptl_oxdiff_crystal_face_indexfrac_h
_exptl_oxdiff_crystal_face_indexfrac_k
_exptl_oxdiff_crystal_face_indexfrac_l
_exptl_oxdiff_crystal_face_x
_exptl_oxdiff_crystal_face_y
_exptl_oxdiff_crystal_face_z
-1.0000 -2.0000 -0.0000 0.1596 -0.2112 0.1447
1.0000 2.0000 1.0000 -0.1566 0.2293 -0.1233
1.0000 -0.0000 -2.0000 0.0327 -0.0068 -0.0609
1.0000 0.0000 0.0000 0.0386 0.0294 -0.0182
-1.0000 -0.0000 -0.0000 -0.0386 -0.0294 0.0182
-1.0000 0.0000 2.0000 -0.0327 0.0068 0.0609
